data_2213550
loop_
_publ_author_name
'Tahir, Asif A.'
'Hamid, Mazhar'
'Mazhar, Muhammad'
'Molloy. Kieran C. '

_publ_section_title Bis(cinnamato-\k<i>O</i>)bis[2-(dimethylamino)ethanol-\k^2^<i>N</i>,<i>O</i>]copper(II)
_journal_coeditor_code SJ2247
_journal_issue 5
_journal_name_full 'Acta Crystallographica Section E'
_journal_page_first m1243
_journal_page_last m1245
_journal_paper_doi 10.1107/S1600536807013396
_journal_volume 63
_journal_year 2007
_chemical_formula_iupac '[Cu (C9 H7 O2) (C4 H11 N O)2]'
_chemical_formula_moiety 'C26 H36 Cu N2 O6'
_chemical_formula_sum 'C26 H36 Cu N2 O6'
_chemical_formula_weight 536.11
_chemical_name_systematic
;
Bis(cinnamato-\kO)bis[2-(dimethylamino)ethanol-\k^2^N,O]copper(II)
;
_space_group_IT_number 61
_symmetry_cell_setting orthorhombic
_symmetry_space_group_name_Hall '-P 2ac 2ab'
_symmetry_space_group_name_H-M 'P b c a'
_atom_sites_solution_hydrogens geom
_atom_sites_solution_primary direct
_atom_sites_solution_secondary difmap
_audit_creation_method SHELXL-97
_cell_angle_alpha 90.00
_cell_angle_beta 90.00
_cell_angle_gamma 90.00
_cell_formula_units_Z 4
_cell_length_a 10.45700(10)
_cell_length_b 10.45200(10)
_cell_length_c 23.2770(4)
_cell_measurement_reflns_used 34803
_cell_measurement_temperature 150(2)
_cell_measurement_theta_max 27.485
_cell_measurement_theta_min 2.910
_cell_volume 2544.10(6)
_computing_cell_refinement 'SCALEPACK (Otwinowski & Minor, 1997)'
_computing_data_collection 'COLLECT (Nonius, 2000)'
_computing_data_reduction 'SCALEPACK and DENZO (Otwinowski & Minor, 1997)'
_computing_molecular_graphics 'ORTEP-3 (Farrugia, 1997)'
_computing_publication_material 'WinGX (Farrugia, 1999)'
_computing_structure_refinement 'SHELXL97 (Sheldrick, 1997)'
_computing_structure_solution 'SIR97 (Altomare <i>et al.</i>,  1999)'
_diffrn_ambient_temperature 150(2)
_diffrn_measured_fraction_theta_full 0.998
_diffrn_measured_fraction_theta_max 0.998
_diffrn_measurement_device_type 'Nonius KappaCCD'
_diffrn_measurement_method KappaCCD
_diffrn_radiation_monochromator graphite
_diffrn_radiation_source 'fine-focus sealed tube'
_diffrn_radiation_type MoK\a
_diffrn_radiation_wavelength 0.71073
_diffrn_reflns_av_R_equivalents 0.0529
_diffrn_reflns_av_sigmaI/netI 0.0267
_diffrn_reflns_limit_h_max 13
_diffrn_reflns_limit_h_min -13
_diffrn_reflns_limit_k_max 13
_diffrn_reflns_limit_k_min -13
_diffrn_reflns_limit_l_max 30
_diffrn_reflns_limit_l_min -30
_diffrn_reflns_number 34803
_diffrn_reflns_theta_full 27.48
_diffrn_reflns_theta_max 27.48
_diffrn_reflns_theta_min 3.26
_diffrn_standards_number 0
_exptl_absorpt_coefficient_mu 0.902
_exptl_absorpt_correction_T_max 0.835
_exptl_absorpt_correction_T_min 0.763
_exptl_absorpt_correction_type multi-scan
_exptl_absorpt_process_details '(SORTAV; Blessing, 1995)'
_exptl_crystal_colour 'Pale turquoise'
_exptl_crystal_density_diffrn 1.400
_exptl_crystal_density_method 'not measured'
_exptl_crystal_description Block
_exptl_crystal_F_000 1132
_exptl_crystal_size_max 0.25
_exptl_crystal_size_mid 0.20
_exptl_crystal_size_min 0.20
_refine_diff_density_max 0.424
_refine_diff_density_min -0.385
_refine_ls_extinction_coef 0.0251(19)
_refine_ls_extinction_expression Fc^*^=kFc[1+0.001xFc^2^\l^3^/sin(2\q)]^-1/4^
_refine_ls_extinction_method SHELXL97
_refine_ls_goodness_of_fit_ref 1.145
_refine_ls_hydrogen_treatment mixed
_refine_ls_matrix_type full
_refine_ls_number_parameters 178
_refine_ls_number_reflns 2913
_refine_ls_number_restraints 9
_refine_ls_restrained_S_all 1.155
_refine_ls_R_factor_all 0.0540
_refine_ls_R_factor_gt 0.0385
_refine_ls_shift/su_max 0.000
_refine_ls_shift/su_mean 0.000
_refine_ls_structure_factor_coef Fsqd
_refine_ls_weighting_details 'calc w=1/[\s^2^(Fo^2^)+(0.0621P)^2^+0.3589P] where P=(Fo^2^+2Fc^2^)/3'
_refine_ls_weighting_scheme calc
_refine_ls_wR_factor_gt 0.0994
_refine_ls_wR_factor_ref 0.1084
_reflns_number_gt 2210
_reflns_number_total 2913
_reflns_threshold_expression I>2\s(I)
_cod_data_source_file sj2247.cif
_cod_data_source_block I
_cod_depositor_comments
;
The following automatic conversions were performed:
'_symmetry_cell_setting' value 'Orthorhombic' changed to 'orthorhombic'
according to '/home/saulius/struct/CIF-dictionaries/cif_core.dic'
dictionary named 'cif_core.dic' version 2.4.1 from 2010-06-29.

Automatic conversion script
Id: cif_fix_enum 1527 2010-12-29 10:47:43Z saulius 

The following automatic conversions were performed:

'_symmetry_cell_setting' value 'Orthorhombic' changed to
'orthorhombic' according to
/home/saulius/struct/CIF-dictionaries/cif_core.dic dictionary named
'cif_core.dic' version 2.4.1 from 2010-06-29.

Automatic conversion script
Id: cif_fix_values 1715 2011-07-08 13:25:40Z adriana 
;
_cod_database_code 2213550
_cod_database_fobs_code 2213550

loop_
_symmetry_equiv_pos_as_xyz
'x, y, z'
'-x+1/2, -y, z+1/2'
'-x, y+1/2, -z+1/2'
'x+1/2, -y+1/2, -z'
'-x, -y, -z'
'x-1/2, y, -z-1/2'
'x, -y-1/2, z-1/2'
'-x-1/2, y-1/2, z'

loop_
_atom_site_type_symbol
_atom_site_label
_atom_site_fract_x
_atom_site_fract_y
_atom_site_fract_z
_atom_site_U_iso_or_equiv
_atom_site_adp_type
_atom_site_calc_flag
_atom_site_refinement_flags
_atom_site_occupancy
_atom_site_disorder_assembly
_atom_site_disorder_group
C C1 0.72313(16) -0.03852(18) 0.57656(8) 0.0231(4) Uani d . 1 A .
C C2 0.82838(17) 0.03099(18) 0.60617(8) 0.0248(4) Uani d . 1 . .
H H2 0.8413 0.1189 0.5976 0.030 Uiso calc R 1 . .
C C3 0.90499(16) -0.02489(17) 0.64408(7) 0.0232(4) Uani d . 1 . .
H H3 0.8943 -0.1144 0.6493 0.028 Uiso calc R 1 . .
C C4 1.00455(14) 0.0370(2) 0.67889(8) 0.0225(4) Uani d . 1 . .
C C5 1.02622(17) 0.16855(19) 0.67799(8) 0.0290(4) Uani d . 1 . .
H H5 0.9764 0.2218 0.6537 0.035 Uiso calc R 1 . .
C C6 1.12054(18) 0.2222(2) 0.71256(8) 0.0342(5) Uani d . 1 . .
H H6 1.1355 0.3118 0.7113 0.041 Uiso calc R 1 . .
C C7 1.19285(19) 0.1460(2) 0.74877(9) 0.0371(5) Uani d . 1 . .
H H7 1.2565 0.1831 0.7726 0.045 Uiso calc R 1 . .
C C8 1.1719(2) 0.01596(19) 0.75000(9) 0.0367(5) Uani d . 1 . .
H H8 1.2212 -0.0367 0.7748 0.044 Uiso calc R 1 . .
C C9 1.07902(18) -0.0385(2) 0.71522(8) 0.0299(4) Uani d . 1 . .
H H9 1.0660 -0.1284 0.7161 0.036 Uiso calc R 1 . .
C C10A 0.4830(2) 0.2843(2) 0.51709(11) 0.0380(5) Uani d PD 0.876(2) A 1
H H10A 0.4570 0.3718 0.5057 0.046 Uiso calc PR 0.876(2) A 1
H H10B 0.5597 0.2916 0.5418 0.046 Uiso calc PR 0.876(2) A 1
C C11A 0.3775(2) 0.2237(2) 0.55055(10) 0.0357(5) Uani d PD 0.876(2) A 1
H H11A 0.3585 0.2774 0.5845 0.043 Uiso calc PR 0.876(2) A 1
H H11B 0.2996 0.2209 0.5264 0.043 Uiso calc PR 0.876(2) A 1
C C12A 0.2908(2) 0.0225(3) 0.58604(12) 0.0414(7) Uani d PD 0.876(2) A 1
H H12A 0.2481 0.0669 0.6178 0.062 Uiso calc PR 0.876(2) A 1
H H12B 0.3134 -0.0645 0.5981 0.062 Uiso calc PR 0.876(2) A 1
H H12C 0.2331 0.0183 0.5529 0.062 Uiso calc PR 0.876(2) A 1
C C13A 0.4872(2) 0.1012(3) 0.62330(10) 0.0349(6) Uani d PD 0.876(2) A 1
H H13A 0.5625 0.1545 0.6160 0.052 Uiso calc PR 0.876(2) A 1
H H13B 0.5146 0.0152 0.6347 0.052 Uiso calc PR 0.876(2) A 1
H H13C 0.4362 0.1393 0.6542 0.052 Uiso calc PR 0.876(2) A 1
C C10B 0.4830(2) 0.2843(2) 0.51709(11) 0.0380(5) Uani d PD 0.124(2) A 2
H H10C 0.4035 0.3321 0.5085 0.046 Uiso calc PR 0.124(2) A 2
H H10D 0.5513 0.3487 0.5226 0.046 Uiso calc PR 0.124(2) A 2
C C11B 0.4646(17) 0.2216(12) 0.5714(6) 0.0357(5) Uani d PD 0.124(2) A 2
H H11C 0.4091 0.2767 0.5954 0.043 Uiso calc PR 0.124(2) A 2
H H11D 0.5486 0.2158 0.5908 0.043 Uiso calc PR 0.124(2) A 2
C C12B 0.4164(17) 0.0223(17) 0.6232(6) 0.0414(7) Uani d PD 0.124(2) A 2
H H12D 0.5055 -0.0021 0.6303 0.062 Uiso calc PR 0.124(2) A 2
H H12E 0.3635 -0.0549 0.6206 0.062 Uiso calc PR 0.124(2) A 2
H H12F 0.3858 0.0760 0.6549 0.062 Uiso calc PR 0.124(2) A 2
C C13B 0.2641(11) 0.1099(17) 0.5594(7) 0.0349(6) Uani d PD 0.124(2) A 2
H H13D 0.2241 0.1466 0.5937 0.052 Uiso calc PR 0.124(2) A 2
H H13E 0.2254 0.0265 0.5510 0.052 Uiso calc PR 0.124(2) A 2
H H13F 0.2509 0.1674 0.5267 0.052 Uiso calc PR 0.124(2) A 2
Cu Cu1 0.5000 0.0000 0.5000 0.01941(15) Uani d S 1 . .
N N1 0.40817(14) 0.09281(15) 0.56994(6) 0.0279(4) Uani d D 1 . .
O O1 0.66630(11) 0.02623(12) 0.53766(5) 0.0259(3) Uani d . 1 . .
O O2 0.69552(12) -0.14999(12) 0.59127(6) 0.0318(3) Uani d . 1 . .
O O3 0.51449(12) 0.21311(13) 0.46707(6) 0.0302(3) Uani d D 1 . .
H H3A 0.4506(18) 0.207(2) 0.4486(9) 0.045 Uiso d D 1 . .

loop_
_atom_site_aniso_label
_atom_site_aniso_U_11
_atom_site_aniso_U_22
_atom_site_aniso_U_33
_atom_site_aniso_U_12
_atom_site_aniso_U_13
_atom_site_aniso_U_23
C1 0.0204(8) 0.0238(9) 0.0250(9) 0.0012(7) -0.0018(7) -0.0004(8)
C2 0.0245(9) 0.0226(8) 0.0272(9) -0.0024(7) 0.0002(7) 0.0004(7)
C3 0.0214(9) 0.0240(8) 0.0241(9) 0.0002(7) 0.0019(7) -0.0018(7)
C4 0.0182(9) 0.0291(9) 0.0201(9) 0.0013(7) 0.0020(6) -0.0022(8)
C5 0.0275(9) 0.0308(10) 0.0288(10) 0.0001(8) -0.0025(7) 0.0010(8)
C6 0.0310(10) 0.0332(10) 0.0383(11) -0.0041(8) -0.0022(8) -0.0051(9)
C7 0.0268(9) 0.0499(13) 0.0346(11) -0.0008(9) -0.0076(8) -0.0111(10)
C8 0.0329(11) 0.0467(12) 0.0307(11) 0.0090(9) -0.0095(9) -0.0018(9)
C9 0.0297(10) 0.0317(10) 0.0283(10) 0.0039(8) -0.0014(8) -0.0024(8)
C10A 0.0529(13) 0.0211(11) 0.0400(11) -0.0057(9) -0.0057(10) -0.0049(10)
C11A 0.0380(12) 0.0303(12) 0.0390(13) 0.0115(10) -0.0032(10) -0.0092(10)
C12A 0.0322(13) 0.0547(16) 0.0372(14) -0.0110(11) 0.0123(10) -0.0071(12)
C13A 0.0376(13) 0.0408(14) 0.0262(12) 0.0055(10) -0.0020(9) -0.0068(10)
C10B 0.0529(13) 0.0211(11) 0.0400(11) -0.0057(9) -0.0057(10) -0.0049(10)
C11B 0.0380(12) 0.0303(12) 0.0390(13) 0.0115(10) -0.0032(10) -0.0092(10)
C12B 0.0322(13) 0.0547(16) 0.0372(14) -0.0110(11) 0.0123(10) -0.0071(12)
C13B 0.0376(13) 0.0408(14) 0.0262(12) 0.0055(10) -0.0020(9) -0.0068(10)
Cu1 0.0191(2) 0.0185(2) 0.0206(2) 0.00029(10) -0.00222(10) -0.00095(11)
N1 0.0283(8) 0.0278(8) 0.0276(8) -0.0008(6) 0.0017(6) -0.0041(6)
O1 0.0231(6) 0.0272(6) 0.0274(7) -0.0012(5) -0.0053(5) 0.0024(5)
O2 0.0333(7) 0.0224(7) 0.0398(8) -0.0043(5) -0.0106(6) 0.0035(6)
O3 0.0323(7) 0.0260(8) 0.0322(8) -0.0051(6) -0.0071(5) 0.0023(6)

loop_
_atom_type_symbol
_atom_type_description
_atom_type_scat_dispersion_real
_atom_type_scat_dispersion_imag
_atom_type_scat_source
C C 0.0033 0.0016 'International Tables Vol C Tables 4.2.6.8 and 6.1.1.4'
H H 0.0000 0.0000 'International Tables Vol C Tables 4.2.6.8 and 6.1.1.4'
N N 0.0061 0.0033 'International Tables Vol C Tables 4.2.6.8 and 6.1.1.4'
O O 0.0106 0.0060 'International Tables Vol C Tables 4.2.6.8 and 6.1.1.4'
Cu Cu 0.3201 1.2651 'International Tables Vol C Tables 4.2.6.8 and 6.1.1.4'

loop_
_geom_angle_atom_site_label_1
_geom_angle_atom_site_label_2
_geom_angle_atom_site_label_3
_geom_angle_site_symmetry_1
_geom_angle_site_symmetry_3
_geom_angle
_geom_angle_publ_flag
O2 C1 O1 . . 125.55(16) ?
O2 C1 C2 . . 119.98(16) ?
O1 C1 C2 . . 114.45(16) ?
C3 C2 C1 . . 122.65(17) ?
C3 C2 H2 . . 118.7 ?
C1 C2 H2 . . 118.7 ?
C2 C3 C4 . . 126.90(18) ?
C2 C3 H3 . . 116.6 ?
C4 C3 H3 . . 116.6 ?
C5 C4 C9 . . 118.47(17) ?
C5 C4 C3 . . 122.78(17) ?
C9 C4 C3 . . 118.73(19) ?
C6 C5 C4 . . 120.28(18) ?
C6 C5 H5 . . 119.9 ?
C4 C5 H5 . . 119.9 ?
C7 C6 C5 . . 120.50(19) ?
C7 C6 H6 . . 119.7 ?
C5 C6 H6 . . 119.7 ?
C8 C7 C6 . . 119.57(18) ?
C8 C7 H7 . . 120.2 ?
C6 C7 H7 . . 120.2 ?
C7 C8 C9 . . 120.31(19) ?
C7 C8 H8 . . 119.8 ?
C9 C8 H8 . . 119.8 ?
C8 C9 C4 . . 120.9(2) ?
C8 C9 H9 . . 119.6 ?
C4 C9 H9 . . 119.6 ?
O3 C10A C11A . . 112.13(17) ?
O3 C10A H10A . . 109.2 ?
C11A C10A H10A . . 109.2 ?
O3 C10A H10B . . 109.2 ?
C11A C10A H10B . . 109.2 ?
H10A C10A H10B . . 107.9 ?
N1 C11A C10A . . 113.14(17) ?
N1 C11A H11A . . 109.0 ?
C10A C11A H11A . . 109.0 ?
N1 C11A H11B . . 109.0 ?
C10A C11A H11B . . 109.0 ?
H11A C11A H11B . . 107.8 ?
N1 C12A H12A . . 109.5 ?
N1 C12A H12B . . 109.5 ?
N1 C12A H12C . . 109.5 ?
N1 C13A H13A . . 109.5 ?
N1 C13A H13B . . 109.5 ?
N1 C13A H13C . . 109.5 ?
N1 C11B H11C . . 108.1 ?
N1 C11B H11D . . 108.1 ?
H11C C11B H11D . . 107.3 ?
N1 C12B H12D . . 109.5 ?
N1 C12B H12E . . 109.5 ?
H12D C12B H12E . . 109.5 ?
N1 C12B H12F . . 109.5 ?
H12D C12B H12F . . 109.5 ?
H12E C12B H12F . . 109.5 ?
N1 C13B H13D . . 109.5 ?
N1 C13B H13E . . 109.5 ?
H13D C13B H13E . . 109.5 ?
N1 C13B H13F . . 109.5 ?
H13D C13B H13F . . 109.5 ?
H13E C13B H13F . . 109.5 ?
O1 Cu1 O1 . 5_656 180.0 y
O1 Cu1 N1 . . 89.68(5) y
O1 Cu1 N1 5_656 . 90.32(5) ?
O1 Cu1 N1 . 5_656 90.32(5) y
O1 Cu1 N1 5_656 5_656 89.68(5) ?
N1 Cu1 N1 . 5_656 180.0 y
O1 Cu1 O3 . 5_656 92.50(5) y
O1 Cu1 O3 5_656 5_656 87.50(5) y
N1 Cu1 O3 . 5_656 98.80(6) y
N1 Cu1 O3 5_656 5_656 81.20(6) ?
O1 Cu1 O3 . . 87.50(5) ?
O1 Cu1 O3 5_656 . 92.50(5) ?
N1 Cu1 O3 . . 81.20(6) y
N1 Cu1 O3 5_656 . 98.80(6) ?
O3 Cu1 O3 5_656 . 179.9980(10) y
C12B N1 C11B . . 115.1(9) ?
C11A N1 C12A . . 110.98(17) ?
C11A N1 C13A . . 108.67(16) ?
C12A N1 C13A . . 106.10(17) ?
C12B N1 C13B . . 104.8(10) ?
C11B N1 C13B . . 106.9(10) ?
C12B N1 Cu1 . . 113.4(7) ?
C11B N1 Cu1 . . 104.7(6) ?
C11A N1 Cu1 . . 106.68(12) ?
C12A N1 Cu1 . . 110.02(13) ?
C13A N1 Cu1 . . 114.44(12) ?
C13B N1 Cu1 . . 111.9(6) ?
C1 O1 Cu1 . . 130.82(12) ?
C10A O3 Cu1 . . 102.32(12) ?
C10A O3 H3A . . 106.7(17) ?
Cu1 O3 H3A . . 92.9(18) ?

loop_
_geom_bond_atom_site_label_1
_geom_bond_atom_site_label_2
_geom_bond_site_symmetry_2
_geom_bond_distance
_geom_bond_publ_flag
C1 O2 . 1.248(2) ?
C1 O1 . 1.277(2) ?
C1 C2 . 1.488(2) ?
C2 C3 . 1.327(3) ?
C2 H2 . 0.9500 ?
C3 C4 . 1.470(2) ?
C3 H3 . 0.9500 ?
C4 C5 . 1.393(3) ?
C4 C9 . 1.394(3) ?
C5 C6 . 1.391(3) ?
C5 H5 . 0.9500 ?
C6 C7 . 1.385(3) ?
C6 H6 . 0.9500 ?
C7 C8 . 1.377(3) ?
C7 H7 . 0.9500 ?
C8 C9 . 1.386(3) ?
C8 H8 . 0.9500 ?
C9 H9 . 0.9500 ?
C10A O3 . 1.421(3) ?
C10A C11A . 1.492(3) ?
C10A H10A . 0.9900 ?
C10A H10B . 0.9900 ?
C11A N1 . 1.476(3) ?
C11A H11A . 0.9900 ?
C11A H11B . 0.9900 ?
C12A N1 . 1.479(3) ?
C12A H12A . 0.9800 ?
C12A H12B . 0.9800 ?
C12A H12C . 0.9800 ?
C13A N1 . 1.494(3) ?
C13A H13A . 0.9800 ?
C13A H13B . 0.9800 ?
C13A H13C . 0.9800 ?
C11B N1 . 1.470(13) ?
C11B H11C . 0.9900 ?
C11B H11D . 0.9900 ?
C12B N1 . 1.445(13) ?
C12B H12D . 0.9800 ?
C12B H12E . 0.9800 ?
C12B H12F . 0.9800 ?
C13B N1 . 1.537(12) ?
C13B H13D . 0.9800 ?
C13B H13E . 0.9800 ?
C13B H13F . 0.9800 ?
Cu1 O1 . 1.9666(12) y
Cu1 O1 5_656 1.9667(12) y
Cu1 N1 . 2.1246(14) y
Cu1 N1 5_656 2.1246(14) y
Cu1 O3 5_656 2.3605(14) y
Cu1 O3 . 2.3605(14) y
O3 H3A . 0.797(16) ?

loop_
_geom_hbond_atom_site_label_D
_geom_hbond_atom_site_label_H
_geom_hbond_atom_site_label_A
_geom_hbond_site_symmetry_A
_geom_hbond_distance_DH
_geom_hbond_distance_HA
_geom_hbond_distance_DA
_geom_hbond_angle_DHA
O3 H3A O2 5_656 0.797(16) 1.886(17) 2.6650(18) 166(2)

loop_
_geom_torsion_atom_site_label_1
_geom_torsion_atom_site_label_2
_geom_torsion_atom_site_label_3
_geom_torsion_atom_site_label_4
_geom_torsion_site_symmetry_1
_geom_torsion
O2 C1 C2 C3 . 7.4(3)
O1 C1 C2 C3 . -173.90(17)
C1 C2 C3 C4 . -174.79(16)
C2 C3 C4 C5 . 3.4(3)
C2 C3 C4 C9 . -177.79(18)
C9 C4 C5 C6 . 0.2(3)
C3 C4 C5 C6 . 178.99(17)
C4 C5 C6 C7 . -0.8(3)
C5 C6 C7 C8 . 0.7(3)
C6 C7 C8 C9 . 0.0(3)
C7 C8 C9 C4 . -0.6(3)
C5 C4 C9 C8 . 0.5(3)
C3 C4 C9 C8 . -178.31(18)
O3 C10A C11A N1 . 59.4(3)
C10A C11A N1 C12B . 122.4(11)
C10A C11A N1 C11B . 51.3(9)
C10A C11A N1 C12A . -161.99(19)
C10A C11A N1 C13A . 81.7(2)
C10A C11A N1 C13B . -149.6(6)
C10A C11A N1 Cu1 . -42.1(2)
O1 Cu1 N1 C12B . -66.8(8)
O1 Cu1 N1 C12B 5_656 113.2(8)
O3 Cu1 N1 C12B 5_656 25.7(8)
O3 Cu1 N1 C12B . -154.3(8)
O1 Cu1 N1 C11B . 59.5(7)
O1 Cu1 N1 C11B 5_656 -120.5(7)
O3 Cu1 N1 C11B 5_656 152.0(7)
O3 Cu1 N1 C11B . -28.0(7)
O1 Cu1 N1 C11A . 102.10(13)
O1 Cu1 N1 C11A 5_656 -77.90(13)
O3 Cu1 N1 C11A 5_656 -165.42(12)
O3 Cu1 N1 C11A . 14.58(12)
O1 Cu1 N1 C12A . -137.44(15)
O1 Cu1 N1 C12A 5_656 42.56(15)
O3 Cu1 N1 C12A 5_656 -44.96(15)
O3 Cu1 N1 C12A . 135.04(15)
O1 Cu1 N1 C13A . -18.11(15)
O1 Cu1 N1 C13A 5_656 161.89(15)
O3 Cu1 N1 C13A 5_656 74.37(14)
O3 Cu1 N1 C13A . -105.63(14)
O1 Cu1 N1 C13B . 174.9(7)
O1 Cu1 N1 C13B 5_656 -5.1(7)
O3 Cu1 N1 C13B 5_656 -92.6(7)
O3 Cu1 N1 C13B . 87.4(7)
O2 C1 O1 Cu1 . 15.8(3)
C2 C1 O1 Cu1 . -162.77(12)
N1 Cu1 O1 C1 . 83.37(16)
N1 Cu1 O1 C1 5_656 -96.63(16)
O3 Cu1 O1 C1 5_656 -15.43(16)
O3 Cu1 O1 C1 . 164.57(16)
C11A C10A O3 Cu1 . -39.50(19)
O1 Cu1 O3 C10A . -76.72(11)
O1 Cu1 O3 C10A 5_656 103.28(11)
N1 Cu1 O3 C10A . 13.34(11)
N1 Cu1 O3 C10A 5_656 -166.66(11)
